data_1520615
loop_
_publ_author_name
'Brady, Patrick B.'
'Carreira, Erick M.'

_publ_section_title
;
 Addition of Trifluoroborates to Oxetanyl N,O-Acetals: Entry into Spiro
 and Fused Saturated Heterocycles.
;
_journal_issue 13
_journal_name_full 'Organic letters'
_journal_page_first 3350
_journal_page_last 3353
_journal_paper_doi 10.1021/acs.orglett.5b01607
_journal_volume 17
_journal_year 2015
_chemical_formula_moiety 'C18 H17 N O2'
_chemical_formula_sum 'C18 H17 N O2'
_chemical_formula_weight 279.32
_space_group_crystal_system monoclinic
_space_group_IT_number 14
_space_group_name_Hall '-P 2ybc'
_space_group_name_H-M_alt 'P 1 21/c 1'
_symmetry_space_group_name_Hall '-P 2ybc'
_symmetry_space_group_name_H-M 'P 1 21/c 1'
_atom_sites_solution_hydrogens geom
_atom_sites_solution_primary dual
_audit_creation_date 2015-03-27
_audit_creation_method
;
Olex2 1.2
(compiled 2015.01.26 svn.r3150 for OlexSys, GUI svn.r4998)
;
_cell_angle_alpha 90
_cell_angle_beta 98.788(2)
_cell_angle_gamma 90
_cell_formula_units_Z 4
_cell_length_a 8.0166(6)
_cell_length_b 15.8594(12)
_cell_length_c 11.2674(9)
_cell_measurement_reflns_used 8069
_cell_measurement_temperature 100.0(2)
_cell_measurement_theta_max 27.47
_cell_measurement_theta_min 2.57
_cell_volume 1415.70(19)
_computing_cell_refinement 'Bruker SAINT'
_computing_data_collection 'Bruker APEX2'
_computing_data_reduction 'Bruker SAINT'
_computing_molecular_graphics 'Olex2 (Dolomanov et al., 2009)'
_computing_publication_material 'Olex2 (Dolomanov et al., 2009)'
_computing_structure_refinement 'XL (Sheldrick, 2008)'
_computing_structure_solution 'XS (Sheldrick, 2008)'
_diffrn_ambient_temperature 100.0(2)
_diffrn_detector 'Bruker APEX2 area detector'
_diffrn_detector_area_resol_mean 8.33
_diffrn_detector_type 'CCD area detector'
_diffrn_measured_fraction_theta_full 1.000
_diffrn_measured_fraction_theta_max 0.999
_diffrn_measurement_device 'kappa-stage diffractometer'
_diffrn_measurement_device_type 'Bruker Kappa Apex2 Duo'
_diffrn_measurement_method '\w and \f scans'
_diffrn_radiation_monochromator 'focusing graphite'
_diffrn_radiation_probe x-ray
_diffrn_radiation_type MoK\a
_diffrn_radiation_wavelength 0.71073
_diffrn_reflns_av_R_equivalents 0.0373
_diffrn_reflns_av_unetI/netI 0.0194
_diffrn_reflns_laue_measured_fraction_full 1.000
_diffrn_reflns_laue_measured_fraction_max 0.999
_diffrn_reflns_limit_h_max 10
_diffrn_reflns_limit_h_min -10
_diffrn_reflns_limit_k_max 20
_diffrn_reflns_limit_k_min -20
_diffrn_reflns_limit_l_max 14
_diffrn_reflns_limit_l_min -14
_diffrn_reflns_number 29014
_diffrn_reflns_point_group_measured_fraction_full 1.000
_diffrn_reflns_point_group_measured_fraction_max 0.999
_diffrn_reflns_theta_full 25.242
_diffrn_reflns_theta_max 27.544
_diffrn_reflns_theta_min 2.235
_diffrn_source 'sealed tube'
_diffrn_standards_number 0
_exptl_absorpt_coefficient_mu 0.085
_exptl_absorpt_correction_T_max 0.7456
_exptl_absorpt_correction_T_min 0.6992
_exptl_absorpt_correction_type multi-scan
_exptl_absorpt_process_details
'SADABS-2014/5 (Bruker,2014/5) was used for absorption correction. wR2(int) was 0.0494 before and 0.0450 after correction. The Ratio of minimum to maximum transmission is 0.9378. The \l/2 correction factor is 0.00150.'
_exptl_crystal_colour 'clear light yellow'
_exptl_crystal_colour_lustre clear
_exptl_crystal_colour_modifier light
_exptl_crystal_colour_primary yellow
_exptl_crystal_density_diffrn 1.311
_exptl_crystal_description block
_exptl_crystal_F_000 592
_exptl_crystal_size_max 0.21
_exptl_crystal_size_mid 0.19
_exptl_crystal_size_min 0.13
_refine_diff_density_max 0.464
_refine_diff_density_min -0.287
_refine_diff_density_rms 0.039
_refine_ls_extinction_method none
_refine_ls_goodness_of_fit_ref 1.035
_refine_ls_hydrogen_treatment constr
_refine_ls_matrix_type full
_refine_ls_number_parameters 227
_refine_ls_number_reflns 3281
_refine_ls_number_restraints 300
_refine_ls_restrained_S_all 1.011
_refine_ls_R_factor_all 0.0523
_refine_ls_R_factor_gt 0.0434
_refine_ls_shift/su_max 0.000
_refine_ls_shift/su_mean 0.000
_refine_ls_structure_factor_coef Fsqd
_refine_ls_weighting_details 'w=1/[\s^2^(Fo^2^)+(0.0438P)^2^+0.7346P] where P=(Fo^2^+2Fc^2^)/3'
_refine_ls_weighting_scheme calc
_refine_ls_wR_factor_gt 0.1039
_refine_ls_wR_factor_ref 0.1090
_reflns_Friedel_coverage 0.000
_reflns_number_gt 2763
_reflns_number_total 3281
_reflns_threshold_expression 'I > 2\s(I)'
_cod_data_source_file ol5b01607_si_003.cif
_cod_data_source_block mo_ca270315_1_1_0m
_cod_depositor_comments 'Adding full bibliography for 1520614--1520615.cif.'
_cod_database_code 1520615
_shelxl_version_number 2014/6
_shelx_space_group_comment
;
The symmetry employed for this shelxl refinement is uniquely defined
by the following loop, which should always be used as a source of
symmetry information in preference to the above space-group names.
They are only intended as comments.
;
_shelx_estimated_absorpt_t_max 0.989
_shelx_estimated_absorpt_t_min 0.982
_olex2_refinement_description
;
1. Fixed Uiso
 At 1.2 times of:
  All C(H) groups, All C(H,H) groups
2. Restrained distances
 C18-C15 = C18A-C15
 1.585 with sigma of 0.002
 C16A-C15 \\sim C16-C15
 with sigma of 0.02
 C17-C16 \\sim C16A-C17A
 with sigma of 0.02
 O2-C17 \\sim O2A-C17A
 with sigma of 0.02
 O2-C18 \\sim O2A-C18A
 with sigma of 0.02
3. Rigid bond restraints
 All non-hydrogen atoms
 with sigma for 1-2 distances of 0.01 and sigma for 1-3 distances of 0.01
4. Uiso/Uaniso restraints and constraints
Uanis(C18A) \\sim Ueq: with sigma of 0.003 and sigma for terminal atoms of 0.006
5. Rigid body (RIGU) restrains
 All non-hydrogen atoms
 with sigma for 1-2 distances of 0.004 and sigma for 1-3 distances of 0.004
6. Others
 Sof(C18A)=Sof(H18C)=Sof(H18D)=Sof(C16A)=Sof(H16A)=Sof(C17A)=Sof(H17A)=
 Sof(O2A)=1-FVAR(1)
 Sof(O2)=Sof(C18)=Sof(H18A)=Sof(H18B)=Sof(C16)=Sof(H16)=Sof(C17)=Sof(H17)=
 FVAR(1)
7.a Secondary CH2 refined with riding coordinates:
 C1(H1A,H1B), C14(H14A,H14B), C18(H18A,H18B), C18A(H18C,H18D)
7.b Aromatic/amide H refined with riding coordinates:
 C9(H9), C10(H10), C11(H11), C12(H12), C3(H3), C7(H7), C5(H5), C6(H6), C4(H4),
 C16(H16), C17(H17), C16A(H16A), C17A(H17A)
;
_olex2_date_sample_data_collection 2015-03-26
_olex2_date_sample_submission 2015-03-26
_olex2_submission_original_sample_id ca270315_1_1
_olex2_submission_special_instructions 'No special instructions were received'

loop_
_space_group_symop_operation_xyz
'x, y, z'
'-x, y+1/2, -z+1/2'
'-x, -y, -z'
'x, -y-1/2, z-1/2'

loop_
_atom_site_label
_atom_site_type_symbol
_atom_site_fract_x
_atom_site_fract_y
_atom_site_fract_z
_atom_site_U_iso_or_equiv
_atom_site_adp_type
_atom_site_occupancy
_atom_site_site_symmetry_order
_atom_site_calc_flag
_atom_site_refinement_flags_posn
_atom_site_refinement_flags_adp
_atom_site_refinement_flags_occupancy
_atom_site_disorder_assembly
_atom_site_disorder_group
O1 O 0.43860(12) 0.37354(6) 0.63976(8) 0.0251(2) Uani 1 1 d . U . . .
C8 C 0.67073(16) 0.37349(8) 0.52447(11) 0.0185(3) Uani 1 1 d . U . . .
C9 C 0.83967(16) 0.39566(8) 0.52235(11) 0.0212(3) Uani 1 1 d . U . . .
H9 H 0.8891 0.3843 0.4526 0.025 Uiso 1 1 calc R . . . .
N1 N 0.57114(14) 0.33369(7) 0.42841(10) 0.0217(2) Uani 1 1 d . U . . .
C13 C 0.60333(16) 0.39331(8) 0.62982(11) 0.0202(3) Uani 1 1 d . U . . .
C10 C 0.93592(17) 0.43395(8) 0.62081(12) 0.0236(3) Uani 1 1 d . U . . .
H10 H 1.0496 0.4492 0.6169 0.028 Uiso 1 1 calc R . . . .
C11 C 0.86834(17) 0.45026(9) 0.72479(12) 0.0256(3) Uani 1 1 d . U . . .
H11 H 0.9356 0.4751 0.7926 0.031 Uiso 1 1 calc R . . . .
C12 C 0.70069(17) 0.42967(9) 0.72796(12) 0.0237(3) Uani 1 1 d . U . . .
H12 H 0.6527 0.4407 0.7984 0.028 Uiso 1 1 calc R . . . .
C1 C 0.65264(17) 0.29125(8) 0.33783(12) 0.0228(3) Uani 1 1 d . U . . .
H1A H 0.5754 0.2472 0.2988 0.027 Uiso 1 1 calc R . . . .
H1B H 0.7555 0.2626 0.3784 0.027 Uiso 1 1 calc R . . . .
C15 C 0.39985(17) 0.30785(8) 0.44203(12) 0.0255(3) Uani 1 1 d D U . . .
C14 C 0.33297(17) 0.37055(9) 0.52581(12) 0.0247(3) Uani 1 1 d . U . . .
H14A H 0.3270 0.4273 0.4889 0.030 Uiso 1 1 calc R . . . .
H14B H 0.2173 0.3540 0.5371 0.030 Uiso 1 1 calc R . . . .
C3 C 0.80794(18) 0.31929(10) 0.16382(13) 0.0287(3) Uani 1 1 d . U . . .
H3 H 0.8507 0.2634 0.1727 0.034 Uiso 1 1 calc R . . . .
C7 C 0.64098(19) 0.43073(9) 0.22695(13) 0.0299(3) Uani 1 1 d . U . . .
H7 H 0.5694 0.4520 0.2798 0.036 Uiso 1 1 calc R . . . .
C2 C 0.70148(16) 0.34903(9) 0.24127(11) 0.0217(3) Uani 1 1 d . U . . .
O2 O 0.24216(17) 0.17743(9) 0.43030(17) 0.0371(5) Uani 0.792(4) 1 d D U P A 1
C5 C 0.7892(2) 0.45187(11) 0.05915(13) 0.0357(4) Uani 1 1 d . U . . .
H5 H 0.8179 0.4868 -0.0032 0.043 Uiso 1 1 calc R . . . .
C6 C 0.6838(2) 0.48194(11) 0.13610(15) 0.0373(4) Uani 1 1 d . U . . .
H6 H 0.6407 0.5377 0.1268 0.045 Uiso 1 1 calc R . . . .
C4 C 0.85219(19) 0.37089(11) 0.07343(13) 0.0352(4) Uani 1 1 d . U . . .
H4 H 0.9259 0.3503 0.0216 0.042 Uiso 1 1 calc R . . . .
C18 C 0.3939(3) 0.21560(11) 0.4956(2) 0.0243(5) Uani 0.792(4) 1 d D U P A 1
H18A H 0.4953 0.1831 0.4833 0.029 Uiso 0.792(4) 1 calc R . P A 1
H18B H 0.3880 0.2178 0.5827 0.029 Uiso 0.792(4) 1 calc R . P A 1
C16 C 0.2777(3) 0.29781(17) 0.3297(2) 0.0312(6) Uani 0.792(4) 1 d D U P A 1
H16 H 0.2621 0.3371 0.2653 0.037 Uiso 0.792(4) 1 calc R . P A 1
C17 C 0.1954(3) 0.22736(17) 0.3323(2) 0.0350(5) Uani 0.792(4) 1 d D U P A 1
H17 H 0.1077 0.2116 0.2697 0.042 Uiso 0.792(4) 1 calc R . P A 1
C18A C 0.2835(12) 0.3279(6) 0.3177(5) 0.0292(19) Uani 0.208(4) 1 d D U P A 2
H18C H 0.1890 0.3646 0.3323 0.035 Uiso 0.208(4) 1 calc R . P A 2
H18D H 0.3504 0.3586 0.2646 0.035 Uiso 0.208(4) 1 calc R . P A 2
C16A C 0.3537(12) 0.2223(6) 0.4476(10) 0.0328(19) Uani 0.208(4) 1 d D U P A 2
H16A H 0.3858 0.1885 0.5170 0.039 Uiso 0.208(4) 1 calc R . P A 2
C17A C 0.2628(12) 0.1931(6) 0.3495(10) 0.038(2) Uani 0.208(4) 1 d D U P A 2
H17A H 0.2306 0.1355 0.3412 0.046 Uiso 0.208(4) 1 calc R . P A 2
O2A O 0.2166(7) 0.2513(4) 0.2586(7) 0.0392(19) Uani 0.208(4) 1 d D U P A 2

loop_
_atom_site_aniso_label
_atom_site_aniso_U_11
_atom_site_aniso_U_22
_atom_site_aniso_U_33
_atom_site_aniso_U_23
_atom_site_aniso_U_13
_atom_site_aniso_U_12
O1 0.0241(5) 0.0290(5) 0.0242(5) -0.0030(4) 0.0104(4) -0.0025(4)
C8 0.0235(6) 0.0138(6) 0.0188(6) 0.0006(4) 0.0052(5) 0.0021(5)
C9 0.0244(6) 0.0195(6) 0.0211(6) 0.0005(5) 0.0078(5) 0.0024(5)
N1 0.0238(5) 0.0214(6) 0.0215(5) -0.0062(4) 0.0083(4) -0.0029(4)
C13 0.0225(6) 0.0175(6) 0.0217(6) 0.0019(5) 0.0075(5) 0.0019(5)
C10 0.0205(6) 0.0231(7) 0.0273(7) 0.0004(5) 0.0038(5) 0.0015(5)
C11 0.0266(7) 0.0272(7) 0.0215(6) -0.0032(5) -0.0009(5) 0.0033(5)
C12 0.0287(7) 0.0245(7) 0.0188(6) -0.0008(5) 0.0061(5) 0.0039(5)
C1 0.0268(6) 0.0201(6) 0.0226(6) -0.0050(5) 0.0077(5) 0.0026(5)
C15 0.0230(6) 0.0260(7) 0.0286(7) -0.0082(5) 0.0075(5) -0.0025(5)
C14 0.0221(6) 0.0250(7) 0.0279(7) -0.0052(5) 0.0066(5) 0.0000(5)
C3 0.0257(7) 0.0317(8) 0.0300(7) -0.0122(6) 0.0083(6) -0.0027(6)
C7 0.0328(7) 0.0303(8) 0.0288(7) 0.0018(6) 0.0113(6) 0.0046(6)
C2 0.0208(6) 0.0258(7) 0.0187(6) -0.0055(5) 0.0029(5) -0.0016(5)
O2 0.0306(8) 0.0268(8) 0.0517(11) -0.0037(6) -0.0008(7) -0.0092(6)
C5 0.0366(8) 0.0489(10) 0.0216(7) 0.0005(6) 0.0047(6) -0.0150(7)
C6 0.0419(9) 0.0355(9) 0.0356(8) 0.0091(7) 0.0091(7) 0.0026(7)
C4 0.0306(7) 0.0516(10) 0.0261(7) -0.0159(6) 0.0135(6) -0.0146(7)
C18 0.0217(11) 0.0205(9) 0.0302(11) -0.0038(8) 0.0024(9) -0.0041(7)
C16 0.0306(11) 0.0298(13) 0.0317(11) -0.0084(9) 0.0005(8) 0.0017(10)
C17 0.0268(11) 0.0383(13) 0.0373(13) -0.0111(10) -0.0031(9) -0.0003(9)
C18A 0.026(3) 0.029(3) 0.035(3) -0.017(2) 0.0103(19) -0.010(2)
C16A 0.024(4) 0.030(3) 0.045(5) -0.011(3) 0.009(3) -0.004(3)
C17A 0.032(4) 0.025(3) 0.057(5) -0.014(3) 0.001(4) -0.004(3)
O2A 0.030(3) 0.028(3) 0.058(4) -0.014(3) 0.000(3) -0.002(2)

loop_
_atom_type_symbol
_atom_type_description
_atom_type_scat_dispersion_real
_atom_type_scat_dispersion_imag
_atom_type_scat_source
C C 0.0033 0.0016 'International Tables Vol C Tables 4.2.6.8 and 6.1.1.4'
H H 0.0000 0.0000 'International Tables Vol C Tables 4.2.6.8 and 6.1.1.4'
N N 0.0061 0.0033 'International Tables Vol C Tables 4.2.6.8 and 6.1.1.4'
O O 0.0106 0.0060 'International Tables Vol C Tables 4.2.6.8 and 6.1.1.4'

loop_
_geom_angle_atom_site_label_1
_geom_angle_atom_site_label_2
_geom_angle_atom_site_label_3
_geom_angle
C13 O1 C14 112.26(10)
C9 C8 C13 116.91(11)
N1 C8 C9 122.69(11)
N1 C8 C13 120.39(11)
C8 C9 H9 119.5
C10 C9 C8 121.02(12)
C10 C9 H9 119.5
C8 N1 C1 119.20(11)
C8 N1 C15 118.73(10)
C1 N1 C15 118.18(10)
O1 C13 C8 120.78(11)
O1 C13 C12 117.51(11)
C12 C13 C8 121.65(12)
C9 C10 H10 119.5
C11 C10 C9 120.95(12)
C11 C10 H10 119.5
C10 C11 H11 120.6
C10 C11 C12 118.81(12)
C12 C11 H11 120.6
C13 C12 C11 120.61(12)
C13 C12 H12 119.7
C11 C12 H12 119.7
N1 C1 H1A 108.6
N1 C1 H1B 108.6
N1 C1 C2 114.52(11)
H1A C1 H1B 107.6
C2 C1 H1A 108.6
C2 C1 H1B 108.6
N1 C15 C14 107.87(10)
N1 C15 C18 112.42(13)
N1 C15 C16 116.58(15)
N1 C15 C18A 106.5(4)
C14 C15 C18 109.40(13)
C14 C15 C18A 101.6(4)
C16 C15 C14 110.44(14)
C16 C15 C18 99.88(15)
C16A C15 N1 122.1(4)
C16A C15 C14 118.7(4)
C16A C15 C18A 96.2(5)
O1 C14 C15 111.26(11)
O1 C14 H14A 109.4
O1 C14 H14B 109.4
C15 C14 H14A 109.4
C15 C14 H14B 109.4
H14A C14 H14B 108.0
C2 C3 H3 119.7
C2 C3 C4 120.50(14)
C4 C3 H3 119.7
C2 C7 H7 119.6
C2 C7 C6 120.73(14)
C6 C7 H7 119.6
C3 C2 C1 119.61(12)
C7 C2 C1 121.61(12)
C7 C2 C3 118.77(13)
C17 O2 C18 105.88(15)
C6 C5 H5 120.2
C4 C5 H5 120.2
C4 C5 C6 119.67(14)
C7 C6 H6 119.9
C5 C6 C7 120.20(15)
C5 C6 H6 119.9
C3 C4 H4 119.9
C5 C4 C3 120.13(14)
C5 C4 H4 119.9
C15 C18 H18A 110.7
C15 C18 H18B 110.7
O2 C18 C15 105.21(15)
O2 C18 H18A 110.7
O2 C18 H18B 110.7
H18A C18 H18B 108.8
C15 C16 H16 125.0
C17 C16 C15 110.1(2)
C17 C16 H16 125.0
O2 C17 H17 122.0
C16 C17 O2 116.1(2)
C16 C17 H17 122.0
C15 C18A H18C 109.4
C15 C18A H18D 109.4
H18C C18A H18D 108.0
O2A C18A C15 111.4(5)
O2A C18A H18C 109.4
O2A C18A H18D 109.4
C15 C16A H16A 122.6
C17A C16A C15 114.7(9)
C17A C16A H16A 122.6
C16A C17A H17A 122.0
C16A C17A O2A 116.0(8)
O2A C17A H17A 122.0
C17A O2A C18A 100.4(5)

loop_
_geom_bond_atom_site_label_1
_geom_bond_atom_site_label_2
_geom_bond_distance
O1 C13 1.3784(15)
O1 C14 1.4267(17)
C8 C9 1.4030(18)
C8 N1 1.3939(16)
C8 C13 1.4127(17)
C9 H9 0.9500
C9 C10 1.3904(19)
N1 C1 1.4579(15)
N1 C15 1.4634(17)
C13 C12 1.3787(19)
C10 H10 0.9500
C10 C11 1.3882(19)
C11 H11 0.9500
C11 C12 1.389(2)
C12 H12 0.9500
C1 H1A 0.9900
C1 H1B 0.9900
C1 C2 1.5188(18)
C15 C14 1.5238(18)
C15 C18 1.5862(16)
C15 C16 1.486(3)
C15 C18A 1.592(2)
C15 C16A 1.410(9)
C14 H14A 0.9900
C14 H14B 0.9900
C3 H3 0.9500
C3 C2 1.3929(18)
C3 C4 1.394(2)
C7 H7 0.9500
C7 C2 1.384(2)
C7 C6 1.390(2)
O2 C18 1.454(2)
O2 C17 1.364(3)
C5 H5 0.9500
C5 C6 1.384(2)
C5 C4 1.380(2)
C6 H6 0.9500
C4 H4 0.9500
C18 H18A 0.9900
C18 H18B 0.9900
C16 H16 0.9500
C16 C17 1.300(4)
C17 H17 0.9500
C18A H18C 0.9900
C18A H18D 0.9900
C18A O2A 1.447(9)
C16A H16A 0.9500
C16A C17A 1.312(11)
C17A H17A 0.9500
C17A O2A 1.387(11)

loop_
_geom_torsion_atom_site_label_1
_geom_torsion_atom_site_label_2
_geom_torsion_atom_site_label_3
_geom_torsion_atom_site_label_4
_geom_torsion
O1 C13 C12 C11 179.20(12)
C8 C9 C10 C11 0.9(2)
C8 N1 C1 C2 -82.82(15)
C8 N1 C15 C14 31.72(16)
C8 N1 C15 C18 -88.97(16)
C8 N1 C15 C16 156.58(15)
C8 N1 C15 C18A 140.1(4)
C8 N1 C15 C16A -111.2(5)
C8 C13 C12 C11 1.8(2)
C9 C8 N1 C1 18.49(18)
C9 C8 N1 C15 175.88(12)
C9 C8 C13 O1 -179.80(11)
C9 C8 C13 C12 -2.53(18)
C9 C10 C11 C12 -1.7(2)
N1 C8 C9 C10 -178.83(12)
N1 C8 C13 O1 0.18(18)
N1 C8 C13 C12 177.44(12)
N1 C1 C2 C3 167.75(12)
N1 C1 C2 C7 -13.10(18)
N1 C15 C14 O1 -58.49(14)
N1 C15 C18 O2 -140.59(15)
N1 C15 C16 C17 133.4(2)
N1 C15 C18A O2A 114.5(7)
N1 C15 C16A C17A -104.9(8)
C13 O1 C14 C15 56.87(14)
C13 C8 C9 C10 1.14(18)
C13 C8 N1 C1 -161.49(11)
C13 C8 N1 C15 -4.09(18)
C10 C11 C12 C13 0.3(2)
C1 N1 C15 C14 -170.65(11)
C1 N1 C15 C18 68.65(17)
C1 N1 C15 C16 -45.80(19)
C1 N1 C15 C18A -62.2(4)
C1 N1 C15 C16A 46.4(6)
C15 N1 C1 C2 119.66(13)
C15 C16 C17 O2 -3.2(3)
C15 C18A O2A C17A 9.8(9)
C15 C16A C17A O2A -4.1(13)
C14 O1 C13 C8 -27.25(16)
C14 O1 C13 C12 155.38(12)
C14 C15 C18 O2 99.60(17)
C14 C15 C16 C17 -103.1(2)
C14 C15 C18A O2A -132.7(7)
C14 C15 C16A C17A 116.0(8)
C2 C3 C4 C5 -0.7(2)
C2 C7 C6 C5 -0.5(2)
C6 C7 C2 C1 -178.39(14)
C6 C7 C2 C3 0.8(2)
C6 C5 C4 C3 0.9(2)
C4 C3 C2 C1 179.02(13)
C4 C3 C2 C7 -0.2(2)
C4 C5 C6 C7 -0.3(2)
C18 C15 C14 O1 64.08(16)
C18 C15 C16 C17 12.1(3)
C18 O2 C17 C16 -8.4(3)
C16 C15 C14 O1 173.07(15)
C16 C15 C18 O2 -16.3(2)
C17 O2 C18 C15 15.3(2)
C18A C15 C14 O1 -170.3(4)
C18A C15 C16A C17A 9.1(10)
C16A C15 C14 O1 85.9(5)
C16A C15 C18A O2A -11.6(9)
C16A C17A O2A C18A -4.1(11)
